data_7032885
loop_
_publ_author_name
'McKinven, Jamie'
'Nichol, Gary S.'
'Arnold, Polly L.'

_publ_section_title
;
 Arene-ligated heteroleptic terphenolate complexes of thorium.
;
_journal_issue 46
_journal_name_full 'Dalton transactions (Cambridge, England : 2003)'
_journal_page_first 17416
_journal_page_last 17421
_journal_paper_doi 10.1039/c4dt02995j
_journal_volume 43
_journal_year 2014
_chemical_formula_moiety 'C52 H68 B2 O4 Th, C7 H8'
_chemical_formula_sum 'C59 H76 B2 O4 Th'
_chemical_formula_weight 1102.85
_chemical_name_systematic
;
 ?
;
_chemical_properties_physical 'Air-sensitive, Moisture-sensitive'
_space_group_crystal_system triclinic
_space_group_IT_number 1
_space_group_name_Hall 'P 1'
_space_group_name_H-M_alt 'P 1'
_symmetry_space_group_name_Hall 'P 1'
_symmetry_space_group_name_H-M 'P 1'
_atom_sites_solution_hydrogens mixed
_audit_creation_method SHELXL-2014
_cell_angle_alpha 99.860(2)
_cell_angle_beta 98.224(2)
_cell_angle_gamma 98.203(2)
_cell_formula_units_Z 1
_cell_length_a 8.3108(2)
_cell_length_b 12.9109(3)
_cell_length_c 12.9173(2)
_cell_measurement_reflns_used 17770
_cell_measurement_temperature 120(2)
_cell_measurement_theta_max 76.0660
_cell_measurement_theta_min 4.4450
_cell_volume 1331.50(5)
_computing_cell_refinement
;
CrysAlisPro, Agilent Technologies,
Version 1.171.37.31 (release 14-01-2014 CrysAlis171 .NET)
(compiled Jan 14 2014,18:38:05)
;
_computing_data_collection
;
CrysAlisPro, Agilent Technologies,
Version 1.171.37.31 (release 14-01-2014 CrysAlis171 .NET)
(compiled Jan 14 2014,18:38:05)
;
_computing_data_reduction
;
CrysAlisPro, Agilent Technologies,
Version 1.171.37.31 (release 14-01-2014 CrysAlis171 .NET)
(compiled Jan 14 2014,18:38:05)
;
_computing_molecular_graphics 'ORTEP (Farrugia, 1997)'
_computing_publication_material 'enCIFer (Allen et al., 2004)'
_computing_structure_refinement 'SHELXL-2014 (Sheldrick, 2014)'
_computing_structure_solution 'SIR-92 (Siemans, 1995)'
_diffrn_ambient_temperature 120(2)
_diffrn_detector_area_resol_mean 5.1574
_diffrn_measured_fraction_theta_full 1.000
_diffrn_measured_fraction_theta_max 0.992
_diffrn_measurement_device_type 'SuperNova (Cu) X-ray Source'
_diffrn_measurement_method '/w scans'
_diffrn_radiation_type CuK\a
_diffrn_radiation_wavelength 1.54184
_diffrn_reflns_av_R_equivalents 0.0411
_diffrn_reflns_av_unetI/netI 0.0512
_diffrn_reflns_Laue_measured_fraction_full 1.000
_diffrn_reflns_Laue_measured_fraction_max 0.992
_diffrn_reflns_limit_h_max 10
_diffrn_reflns_limit_h_min -10
_diffrn_reflns_limit_k_max 15
_diffrn_reflns_limit_k_min -16
_diffrn_reflns_limit_l_max 16
_diffrn_reflns_limit_l_min -11
_diffrn_reflns_number 22296
_diffrn_reflns_point_group_measured_fraction_full 0.777
_diffrn_reflns_point_group_measured_fraction_max 0.750
_diffrn_reflns_theta_full 67.684
_diffrn_reflns_theta_max 76.208
_diffrn_reflns_theta_min 3.525
_diffrn_source 'sealed X-ray tube'
_diffrn_standards_decay_% 0
_diffrn_standards_number 0
_exptl_absorpt_coefficient_mu 9.362
_exptl_absorpt_correction_T_max 0.822
_exptl_absorpt_correction_T_min 0.584
_exptl_absorpt_correction_type gaussian
_exptl_absorpt_process_details
;
CrysAlisPro, Agilent Technologies,
Version 1.171.37.31 (release 14-01-2014 CrysAlis171 .NET)
(compiled Jan 14 2014,18:38:05)
Numerical absorption correction based on gaussian integration over
            a multifaceted crystal model
Empirical absorption correction using spherical harmonics,
 implemented in SCALE3 ABSPACK scaling algorithm.
;
_exptl_crystal_colour colourless
_exptl_crystal_density_diffrn 1.375
_exptl_crystal_description plates
_exptl_crystal_F_000 562
_exptl_crystal_size_max 0.0821
_exptl_crystal_size_mid 0.0415
_exptl_crystal_size_min 0.0239
_refine_diff_density_max 2.272
_refine_diff_density_min -1.552
_refine_diff_density_rms 0.095
_refine_ls_abs_structure_details
;
 Flack x determined using 2821 quotients [(I+)-(I-)]/[(I+)+(I-)]
 (Parsons, Flack and Wagner, Acta Cryst. B69 (2013) 249-259).
;
_refine_ls_abs_structure_Flack -0.009(6)
_refine_ls_extinction_method none
_refine_ls_goodness_of_fit_ref 1.080
_refine_ls_hydrogen_treatment mixed
_refine_ls_matrix_type full
_refine_ls_number_parameters 644
_refine_ls_number_reflns 8365
_refine_ls_number_restraints 28
_refine_ls_restrained_S_all 1.080
_refine_ls_R_factor_all 0.0274
_refine_ls_R_factor_gt 0.0274
_refine_ls_shift/su_max 0.072
_refine_ls_shift/su_mean 0.001
_refine_ls_structure_factor_coef Fsqd
_refine_ls_weighting_details 'w=1/[\s^2^(Fo^2^)+(0.0260P)^2^+1.2367P] where P=(Fo^2^+2Fc^2^)/3'
_refine_ls_weighting_scheme calc
_refine_ls_wR_factor_gt 0.0635
_refine_ls_wR_factor_ref 0.0635
_reflns_Friedel_coverage 0.512
_reflns_Friedel_fraction_full 0.554
_reflns_Friedel_fraction_max 0.508
_reflns_number_gt 8360
_reflns_number_total 8365
_reflns_threshold_expression 'I > 2\s(I)'
_cod_data_source_file c4dt02995j2.cif
_cod_data_source_block shelx
_cod_depositor_comments 'Adding full bibliography for 7032884--7032888.cif.'
_cod_database_code 7032885
_shelx_space_group_comment
;
The symmetry employed for this shelxl refinement is uniquely defined
by the following loop, which should always be used as a source of
symmetry information in preference to the above space-group names.
They are only intended as comments.
;
_shelxl_version_number 2014-3

loop_
_space_group_symop_operation_xyz
'x, y, z'

loop_
_atom_site_label
_atom_site_type_symbol
_atom_site_fract_x
_atom_site_fract_y
_atom_site_fract_z
_atom_site_U_iso_or_equiv
_atom_site_adp_type
_atom_site_occupancy
_atom_site_site_symmetry_order
_atom_site_calc_flag
_atom_site_refinement_flags_posn
_atom_site_refinement_flags_adp
_atom_site_refinement_flags_occupancy
_atom_site_disorder_assembly
_atom_site_disorder_group
C1 C -0.0342(8) 0.2866(5) 0.9450(5) 0.0164(12) Uani 1 1 d . . . . .
C2 C 0.0435(8) 0.3177(5) 1.0524(5) 0.0189(13) Uani 1 1 d . . . . .
C3 C 0.0345(10) 0.2439(6) 1.1194(5) 0.0269(15) Uani 1 1 d . . . . .
H3 H 0.0906 0.2646 1.1910 0.032 Uiso 1 1 calc R U . . .
C4 C -0.0531(11) 0.1419(6) 1.0850(6) 0.0310(16) Uani 1 1 d . . . . .
H4 H -0.0598 0.0931 1.1322 0.037 Uiso 1 1 calc R U . . .
C5 C -0.1315(9) 0.1124(6) 0.9795(5) 0.0259(14) Uani 1 1 d . . . . .
H5 H -0.1925 0.0422 0.9549 0.031 Uiso 1 1 calc R U . . .
C6 C -0.1241(8) 0.1818(5) 0.9085(5) 0.0196(13) Uani 1 1 d . . . . .
C7 C -0.2119(13) 0.1383(8) 0.7956(9) 0.021(2) Uani 1 1 d . . . . .
C8 C -0.1243(9) 0.0991(5) 0.7178(6) 0.0209(13) Uani 1 1 d . . . . .
C9 C -0.2125(14) 0.0450(9) 0.6175(9) 0.021(2) Uani 1 1 d . . . . .
H9 H -0.1533 0.0213 0.5629 0.025 Uiso 1 1 calc R U . . .
C10 C -0.3837(9) 0.0254(6) 0.5961(6) 0.0256(15) Uani 1 1 d . . . . .
C11 C -0.4672(9) 0.0661(7) 0.6742(6) 0.0320(16) Uani 1 1 d . . . . .
H11 H -0.5843 0.0555 0.6596 0.038 Uiso 1 1 calc R U . . .
C12 C -0.3845(9) 0.1225(7) 0.7743(6) 0.0292(16) Uani 1 1 d . . . . .
C13 C 0.0598(11) 0.1097(7) 0.7411(8) 0.0225(19) Uani 1 1 d . . . . .
H13A H 0.1073 0.1807 0.7838 0.034 Uiso 1 1 calc R U . . .
H13B H 0.1027 0.1003 0.6739 0.034 Uiso 1 1 calc R U . . .
H13C H 0.0898 0.0551 0.7809 0.034 Uiso 1 1 calc R U . . .
C14 C -0.4732(11) -0.0376(7) 0.4894(6) 0.0373(18) Uani 1 1 d . . . . .
H14A H -0.5889 -0.0615 0.4940 0.056 Uiso 1 1 calc R U . . .
H14B H -0.4212 -0.0998 0.4690 0.056 Uiso 1 1 calc R U . . .
H14C H -0.4679 0.0074 0.4357 0.056 Uiso 1 1 calc R U . . .
C15 C -0.4856(11) 0.1629(11) 0.8560(8) 0.056(3) Uani 1 1 d . . . . .
H15A H -0.5903 0.1761 0.8195 0.085 Uiso 1 1 calc R U . . .
H15B H -0.4243 0.2295 0.9016 0.085 Uiso 1 1 calc R U . . .
H15C H -0.5076 0.1094 0.8999 0.085 Uiso 1 1 calc R U . . .
C16 C 0.1339(8) 0.4279(5) 1.0986(5) 0.0196(13) Uani 1 1 d . . . . .
C17 C 0.0446(12) 0.5052(7) 1.1402(7) 0.0225(19) Uani 1 1 d . . . . .
C18 C 0.1312(10) 0.6054(6) 1.1929(6) 0.0293(16) Uani 1 1 d . . . . .
H18 H 0.0717 0.6582 1.2210 0.035 Uiso 1 1 calc R U . . .
C19 C 0.3019(17) 0.6300(10) 1.2055(11) 0.033(3) Uani 1 1 d . . . . .
C20 C 0.3874(10) 0.5513(7) 1.1649(7) 0.0355(18) Uani 1 1 d . . . . .
H20 H 0.5045 0.5658 1.1748 0.043 Uiso 1 1 calc R U . . .
C21 C 0.3032(14) 0.4516(9) 1.1101(9) 0.024(2) Uani 1 1 d . . . . .
C22 C -0.1383(9) 0.4781(6) 1.1321(6) 0.0286(15) Uani 1 1 d . . . . .
H22A H -0.1809 0.5415 1.1623 0.043 Uiso 1 1 calc R U . . .
H22B H -0.1644 0.4213 1.1716 0.043 Uiso 1 1 calc R U . . .
H22C H -0.1895 0.4537 1.0569 0.043 Uiso 1 1 calc R U . . .
C23 C 0.3913(14) 0.7387(8) 1.2617(10) 0.058(3) Uani 1 1 d . . . . .
H23A H 0.3901 0.7876 1.2114 0.087 Uiso 1 1 calc R U . . .
H23B H 0.5057 0.7345 1.2896 0.087 Uiso 1 1 calc R U . . .
H23C H 0.3365 0.7651 1.3207 0.087 Uiso 1 1 calc R U . . .
C24 C 0.4023(10) 0.3698(7) 1.0633(7) 0.0364(18) Uani 1 1 d . . . . .
H24A H 0.3677 0.3014 1.0836 0.055 Uiso 1 1 calc R U . . .
H24B H 0.5201 0.3949 1.0909 0.055 Uiso 1 1 calc R U . . .
H24C H 0.3827 0.3606 0.9854 0.055 Uiso 1 1 calc R U . . .
C25 C -0.0342(8) 0.6423(5) 0.5897(5) 0.0181(12) Uani 1 1 d . . . . .
C26 C 0.0438(8) 0.7490(5) 0.6206(5) 0.0186(12) Uani 1 1 d . . . . .
C27 C 0.0341(10) 0.8170(6) 0.5471(6) 0.0274(15) Uani 1 1 d . . . . .
H27 H 0.0882 0.8891 0.5684 0.033 Uiso 1 1 calc R U . . .
C28 C -0.0520(11) 0.7818(6) 0.4443(6) 0.0306(16) Uani 1 1 d . . . . .
H28 H -0.0568 0.8287 0.3952 0.037 Uiso 1 1 calc R U . . .
C29 C -0.1312(9) 0.6766(6) 0.4147(5) 0.0248(14) Uani 1 1 d . . . . .
H29 H -0.1919 0.6521 0.3444 0.030 Uiso 1 1 calc R U . . .
C30 C -0.1248(8) 0.6050(5) 0.4848(5) 0.0204(13) Uani 1 1 d . . . . .
C31 C -0.2143(15) 0.4936(9) 0.4392(9) 0.024(2) Uani 1 1 d . . . . .
C32 C -0.1240(9) 0.4142(6) 0.4019(5) 0.0206(13) Uani 1 1 d . . . . .
C33 C -0.2111(15) 0.3156(9) 0.3464(10) 0.023(2) Uani 1 1 d . . . . .
H33 H -0.1518 0.2620 0.3200 0.028 Uiso 1 1 calc R U . . .
C34 C -0.3826(9) 0.2932(6) 0.3284(5) 0.0255(14) Uani 1 1 d . . . . .
C35 C -0.4678(10) 0.3713(6) 0.3687(7) 0.0330(17) Uani 1 1 d . . . . .
H35 H -0.5850 0.3564 0.3575 0.040 Uiso 1 1 calc R U . . .
C36 C -0.3849(10) 0.4721(6) 0.4257(6) 0.0293(15) Uani 1 1 d . . . . .
C37 C 0.0602(12) 0.4385(7) 0.4119(8) 0.0223(19) Uani 1 1 d . . . . .
H37A H 0.1031 0.3718 0.3960 0.033 Uiso 1 1 calc R U . . .
H37B H 0.1085 0.4758 0.4847 0.033 Uiso 1 1 calc R U . . .
H37C H 0.0892 0.4838 0.3614 0.033 Uiso 1 1 calc R U . . .
C38 C -0.4729(11) 0.1867(6) 0.2658(7) 0.0384(18) Uani 1 1 d . . . . .
H38A H -0.4160 0.1631 0.2069 0.058 Uiso 1 1 calc R U . . .
H38B H -0.5860 0.1932 0.2371 0.058 Uiso 1 1 calc R U . . .
H38C H -0.4758 0.1344 0.3126 0.058 Uiso 1 1 calc R U . . .
C39 C -0.4851(11) 0.5540(8) 0.4668(11) 0.057(3) Uani 1 1 d . . . . .
H39A H -0.4107 0.6186 0.5070 0.086 Uiso 1 1 calc R U . . .
H39B H -0.5552 0.5249 0.5135 0.086 Uiso 1 1 calc R U . . .
H39C H -0.5544 0.5717 0.4065 0.086 Uiso 1 1 calc R U . . .
C40 C 0.1340(9) 0.7963(5) 0.7307(5) 0.0209(13) Uani 1 1 d . . . . .
C41 C 0.0449(12) 0.8384(7) 0.8072(8) 0.0226(19) Uani 1 1 d . . . . .
C42 C 0.1322(11) 0.8905(6) 0.9090(6) 0.0303(16) Uani 1 1 d . . . . .
H42 H 0.0734 0.9170 0.9628 0.036 Uiso 1 1 calc R U . . .
C43 C 0.3017(17) 0.9032(11) 0.9313(11) 0.035(3) Uani 1 1 d . . . . .
C44 C 0.3871(10) 0.8616(7) 0.8546(7) 0.0344(18) Uani 1 1 d . . . . .
H44 H 0.5038 0.8693 0.8708 0.041 Uiso 1 1 calc R U . . .
C45 C 0.3041(13) 0.8082(8) 0.7532(9) 0.023(2) Uani 1 1 d . . . . .
C46 C -0.1384(9) 0.8293(6) 0.7810(6) 0.0283(15) Uani 1 1 d . . . . .
H46A H -0.1799 0.8621 0.8438 0.042 Uiso 1 1 calc R U . . .
H46B H -0.1891 0.7538 0.7600 0.042 Uiso 1 1 calc R U . . .
H46C H -0.1663 0.8660 0.7222 0.042 Uiso 1 1 calc R U . . .
C47 C 0.3929(14) 0.9588(10) 1.0421(8) 0.059(3) Uani 1 1 d . . . . .
H47A H 0.3394 1.0184 1.0690 0.088 Uiso 1 1 calc R U . . .
H47B H 0.5077 0.9859 1.0382 0.088 Uiso 1 1 calc R U . . .
H47C H 0.3902 0.9079 1.0903 0.088 Uiso 1 1 calc R U . . .
C48 C 0.4022(10) 0.7611(8) 0.6726(7) 0.0372(18) Uani 1 1 d . . . . .
H48A H 0.3827 0.7912 0.6082 0.056 Uiso 1 1 calc R U . . .
H48B H 0.3674 0.6834 0.6542 0.056 Uiso 1 1 calc R U . . .
H48C H 0.5200 0.7779 0.7031 0.056 Uiso 1 1 calc R U . . .
C49 C -0.1671(17) 0.6540(10) 0.9582(9) 0.039(3) Uani 1 1 d . . . . .
H49A H -0.0490 0.6800 0.9839 0.058 Uiso 1 1 calc R U . . .
H49B H -0.2193 0.7119 0.9359 0.058 Uiso 1 1 calc R U . . .
H49C H -0.2183 0.6296 1.0155 0.058 Uiso 1 1 calc R U . . .
C50 C -0.3602(11) 0.5291(10) 0.8314(10) 0.060(3) Uani 1 1 d . . . . .
H50A H -0.4023 0.5654 0.7742 0.072 Uiso 1 1 calc DR U . A 1
H50B H -0.4243 0.5411 0.8901 0.072 Uiso 1 1 calc DR U . A 1
C51A C -0.3721(19) 0.4039(13) 0.7865(13) 0.032(4) Uani 0.50(2) 1 d . . P B 1
H51A H -0.3277 0.3675 0.8431 0.039 Uiso 0.50(2) 1 calc DR U P B 1
H51B H -0.4876 0.3694 0.7568 0.039 Uiso 0.75(3) 1 calc DR U P B 1
C51B C -0.397(3) 0.4555(15) 0.6897(16) 0.096(13) Uani 0.50(2) 1 d . . P B 2
H51C H -0.5058 0.4082 0.6687 0.115 Uiso 0.50(2) 1 calc DR U P B 2
H51D H -0.3824 0.5035 0.6384 0.115 Uiso 0.50(2) 1 calc DR U P B 2
C52 C -0.3244(14) 0.3121(9) 0.6165(9) 0.031(2) Uani 1 1 d . . . . .
H52A H -0.2502 0.3169 0.5643 0.047 Uiso 1 1 calc R U . . .
H52B H -0.3208 0.2456 0.6430 0.047 Uiso 1 1 calc R U . . .
H52C H -0.4373 0.3130 0.5824 0.047 Uiso 1 1 calc R U . . .
C60 C 0.1116(12) 0.9673(7) 0.2702(7) 0.0320(17) Uani 1 1 d . . . . .
H60 H 0.2280 0.9734 0.2766 0.038 Uiso 1 1 calc R U . . .
C61 C 0.0098(15) 0.8894(8) 0.1920(8) 0.031(2) Uani 1 1 d . . . . .
H61 H 0.0572 0.8428 0.1447 0.037 Uiso 1 1 calc R U . . .
C62 C -0.1585(12) 0.8785(7) 0.1817(6) 0.0347(18) Uani 1 1 d . . . . .
H62 H -0.2272 0.8240 0.1284 0.042 Uiso 1 1 calc R U . . .
C63 C -0.2281(10) 0.9483(6) 0.2505(6) 0.0307(15) Uani 1 1 d . . . . .
H63 H -0.3446 0.9420 0.2434 0.037 Uiso 1 1 calc R U . . .
C64 C -0.1269(11) 1.0266(6) 0.3289(6) 0.0283(15) Uani 1 1 d . . . . .
H64 H -0.1750 1.0735 0.3755 0.034 Uiso 1 1 calc R U . . .
C65 C 0.0430(14) 1.0375(8) 0.3404(8) 0.026(2) Uani 1 1 d . . . . .
C66 C 0.1525(12) 1.1226(8) 0.4260(7) 0.0391(19) Uani 1 1 d . . . . .
H66A H 0.2155 1.1741 0.3928 0.059 Uiso 1 1 calc R U . . .
H66B H 0.2289 1.0897 0.4698 0.059 Uiso 1 1 calc R U . . .
H66C H 0.0845 1.1595 0.4710 0.059 Uiso 1 1 calc R U . . .
O1 O -0.0246(7) 0.3580(4) 0.8786(4) 0.0194(9) Uani 1 1 d . . . . .
O2 O -0.0251(7) 0.5758(4) 0.6608(4) 0.0205(9) Uani 1 1 d . . . . .
O3 O -0.1886(9) 0.5671(6) 0.8692(6) 0.0418(19) Uani 1 1 d . . . . .
O4 O -0.2724(6) 0.4021(4) 0.7047(4) 0.0255(10) Uani 1 1 d . . . . .
Th1 Th 0.02454(2) 0.47728(2) 0.78004(2) 0.01590(6) Uani 1 1 d . . . . .
B1 B 0.2824(12) 0.6013(8) 0.9041(8) 0.0281(17) Uani 1 1 d D . . . .
B2 B 0.1968(13) 0.3585(9) 0.6626(9) 0.027(2) Uani 1 1 d D . . . .
H01B H 0.271(9) 0.4958(15) 0.889(6) 0.032 Uiso 1 1 d D U . . .
H07B H 0.035(3) 0.330(5) 0.630(5) 0.032 Uiso 1 1 d D U . . .
H02B H 0.134(5) 0.610(6) 0.928(6) 0.032 Uiso 1 1 d D U . . .
H03B H 0.255(9) 0.611(6) 0.803(2) 0.032 Uiso 1 1 d D U . . .
H06B H 0.202(9) 0.352(5) 0.7644(18) 0.032 Uiso 1 1 d D U . . .
H08B H 0.265(11) 0.304(8) 0.615(8) 0.00(2) Uiso 1 1 d . . . . .
H04B H 0.374(13) 0.652(9) 0.975(8) 0.01(3) Uiso 1 1 d . . . . .
H05B H 0.207(8) 0.4634(14) 0.671(5) 0.011 Uiso 1 1 d D U . . .

loop_
_atom_site_aniso_label
_atom_site_aniso_U_11
_atom_site_aniso_U_22
_atom_site_aniso_U_33
_atom_site_aniso_U_23
_atom_site_aniso_U_13
_atom_site_aniso_U_12
C1 0.017(3) 0.016(3) 0.016(3) 0.004(2) 0.004(2) 0.003(2)
C2 0.023(3) 0.019(3) 0.015(3) 0.003(2) 0.004(3) 0.006(3)
C3 0.037(4) 0.026(4) 0.016(3) 0.002(3) 0.001(3) 0.003(3)
C4 0.046(5) 0.021(3) 0.025(4) 0.008(3) 0.003(3) 0.001(3)
C5 0.033(4) 0.018(3) 0.023(3) 0.001(3) 0.002(3) -0.001(3)
C6 0.022(3) 0.017(3) 0.019(3) 0.000(2) 0.005(3) 0.005(3)
C7 0.027(5) 0.021(4) 0.016(4) 0.001(3) 0.007(4) 0.004(3)
C8 0.024(4) 0.015(3) 0.022(3) 0.001(3) 0.003(3) 0.002(3)
C9 0.031(5) 0.018(4) 0.012(4) -0.002(3) 0.005(4) 0.003(3)
C10 0.025(4) 0.022(3) 0.024(4) 0.001(3) -0.003(3) -0.004(3)
C11 0.020(4) 0.038(4) 0.031(4) -0.003(3) -0.001(3) 0.000(3)
C12 0.023(4) 0.034(4) 0.026(4) -0.003(3) 0.002(3) 0.002(3)
C13 0.022(5) 0.025(4) 0.022(4) 0.005(3) 0.007(4) 0.005(3)
C14 0.038(5) 0.043(5) 0.023(4) -0.001(3) -0.002(3) -0.002(4)
C15 0.026(4) 0.097(9) 0.039(5) -0.012(5) 0.008(4) 0.018(5)
C16 0.022(3) 0.019(3) 0.016(3) -0.001(2) 0.002(2) 0.001(3)
C17 0.028(5) 0.024(4) 0.016(4) 0.002(3) 0.006(4) 0.008(4)
C18 0.038(5) 0.021(4) 0.025(3) -0.002(3) 0.001(3) 0.003(3)
C19 0.041(7) 0.024(5) 0.027(5) -0.002(4) -0.001(5) 0.005(4)
C20 0.023(4) 0.034(5) 0.042(4) 0.002(4) -0.007(3) -0.004(3)
C21 0.032(6) 0.022(4) 0.013(4) 0.001(3) 0.000(4) 0.000(4)
C22 0.023(4) 0.031(4) 0.032(4) 0.007(3) 0.008(3) 0.005(3)
C23 0.049(6) 0.028(5) 0.076(7) -0.012(5) -0.014(5) -0.009(4)
C24 0.024(4) 0.039(4) 0.045(4) 0.003(4) 0.005(3) 0.008(3)
C25 0.018(3) 0.015(3) 0.021(3) 0.003(2) 0.003(3) 0.003(2)
C26 0.019(3) 0.016(3) 0.020(3) 0.002(2) 0.003(2) 0.001(2)
C27 0.039(4) 0.015(3) 0.026(3) 0.003(3) 0.002(3) 0.000(3)
C28 0.045(5) 0.023(3) 0.024(3) 0.008(3) 0.002(3) 0.003(3)
C29 0.033(4) 0.020(3) 0.018(3) 0.000(2) 0.000(3) 0.000(3)
C30 0.021(3) 0.020(3) 0.018(3) 0.000(2) 0.001(2) 0.002(3)
C31 0.035(6) 0.023(4) 0.014(4) 0.001(3) 0.005(4) 0.006(4)
C32 0.024(4) 0.020(3) 0.017(3) 0.002(3) 0.002(3) 0.002(3)
C33 0.030(6) 0.018(4) 0.021(4) -0.002(3) 0.007(4) 0.007(4)
C34 0.023(4) 0.023(4) 0.024(3) -0.002(3) -0.004(3) -0.003(3)
C35 0.022(4) 0.027(4) 0.043(4) -0.003(3) -0.001(3) 0.000(3)
C36 0.028(4) 0.020(4) 0.035(4) -0.004(3) 0.004(3) 0.002(3)
C37 0.023(5) 0.022(4) 0.022(4) 0.001(3) 0.006(4) 0.005(3)
C38 0.043(5) 0.023(4) 0.042(4) -0.002(3) -0.001(4) 0.001(3)
C39 0.024(4) 0.042(5) 0.099(8) -0.013(5) 0.019(5) 0.006(4)
C40 0.024(4) 0.012(3) 0.022(3) -0.001(2) -0.002(3) -0.001(2)
C41 0.027(5) 0.019(3) 0.024(4) 0.005(3) 0.009(4) 0.003(3)
C42 0.043(5) 0.026(4) 0.022(3) 0.002(3) 0.007(4) 0.005(3)
C43 0.045(7) 0.033(5) 0.023(5) 0.003(4) 0.009(5) -0.006(5)
C44 0.027(4) 0.036(4) 0.033(4) 0.002(4) -0.001(4) -0.004(3)
C45 0.024(5) 0.018(4) 0.026(5) 0.001(3) 0.008(4) 0.000(3)
C46 0.028(4) 0.030(4) 0.031(4) 0.008(3) 0.009(3) 0.012(3)
C47 0.054(6) 0.073(8) 0.030(5) -0.008(5) -0.008(4) -0.018(6)
C48 0.028(4) 0.049(5) 0.036(4) 0.004(4) 0.009(3) 0.012(4)
C49 0.046(7) 0.036(5) 0.035(5) -0.002(4) 0.012(5) 0.016(5)
C50 0.024(4) 0.072(7) 0.073(7) -0.020(6) 0.012(5) 0.008(5)
C51A 0.020(7) 0.039(9) 0.039(9) 0.008(7) 0.007(6) 0.004(6)
C51B 0.068(17) 0.19(4) 0.074(17) 0.08(2) 0.053(14) 0.08(2)
C52 0.035(5) 0.031(5) 0.026(5) 0.006(4) 0.002(4) 0.005(4)
C60 0.042(5) 0.030(4) 0.028(4) 0.010(3) 0.010(4) 0.009(4)
C61 0.050(6) 0.023(5) 0.020(5) 0.000(4) 0.008(5) 0.010(4)
C62 0.052(5) 0.024(4) 0.025(4) 0.004(3) 0.002(4) 0.003(4)
C63 0.032(4) 0.028(4) 0.030(4) 0.004(3) 0.001(3) 0.001(3)
C64 0.038(4) 0.024(4) 0.025(3) 0.006(3) 0.008(3) 0.008(3)
C65 0.039(5) 0.019(4) 0.019(5) 0.004(4) 0.003(4) 0.001(4)
C66 0.041(5) 0.035(4) 0.035(4) -0.002(4) 0.002(4) 0.004(4)
O1 0.023(3) 0.020(2) 0.018(2) 0.0094(18) 0.009(2) 0.002(2)
O2 0.018(2) 0.017(2) 0.024(2) 0.0027(18) -0.002(2) 0.0033(19)
O3 0.029(4) 0.045(4) 0.043(4) -0.018(3) 0.010(3) 0.009(3)
O4 0.019(2) 0.025(3) 0.029(3) 0.004(2) 0.001(2) -0.001(2)
Th1 0.01522(8) 0.01548(8) 0.01616(8) 0.00196(5) 0.00224(5) 0.00162(5)
B1 0.025(4) 0.027(4) 0.028(4) -0.001(4) -0.001(4) 0.004(4)
B2 0.026(5) 0.026(5) 0.027(5) 0.001(4) 0.005(4) 0.004(4)

loop_
_atom_type_symbol
_atom_type_description
_atom_type_scat_dispersion_real
_atom_type_scat_dispersion_imag
_atom_type_scat_source
C C 0.0181 0.0091 'International Tables Vol C Tables 4.2.6.8 and 6.1.1.4'
H H 0.0000 0.0000 'International Tables Vol C Tables 4.2.6.8 and 6.1.1.4'
B B 0.0090 0.0039 'International Tables Vol C Tables 4.2.6.8 and 6.1.1.4'
O O 0.0492 0.0322 'International Tables Vol C Tables 4.2.6.8 and 6.1.1.4'
Th Th -4.1491 12.3296 'International Tables Vol C Tables 4.2.6.8 and 6.1.1.4'

loop_
_geom_angle_atom_site_label_1
_geom_angle_atom_site_label_2
_geom_angle_atom_site_label_3
_geom_angle
O1 C1 C2 119.8(6)
O1 C1 C6 121.1(6)
C2 C1 C6 119.0(6)
C3 C2 C1 119.4(6)
C3 C2 C16 118.1(6)
C1 C2 C16 122.5(6)
C4 C3 C2 122.1(6)
C4 C3 H3 118.9
C2 C3 H3 118.9
C3 C4 C5 118.1(7)
C3 C4 H4 120.9
C5 C4 H4 120.9
C4 C5 C6 122.3(7)
C4 C5 H5 118.8
C6 C5 H5 118.8
C5 C6 C1 119.0(6)
C5 C6 C7 116.7(7)
C1 C6 C7 124.3(7)
C8 C7 C12 120.4(9)
C8 C7 C6 119.9(9)
C12 C7 C6 118.9(8)
C7 C8 C9 118.7(8)
C7 C8 C13 121.1(8)
C9 C8 C13 120.2(8)
C10 C9 C8 121.8(9)
C10 C9 H9 119.1
C8 C9 H9 119.1
C11 C10 C9 118.2(7)
C11 C10 C14 121.8(7)
C9 C10 C14 120.0(8)
C10 C11 C12 121.9(7)
C10 C11 H11 119.0
C12 C11 H11 119.0
C11 C12 C7 119.0(8)
C11 C12 C15 118.5(7)
C7 C12 C15 122.5(8)
C8 C13 H13A 109.5
C8 C13 H13B 109.5
H13A C13 H13B 109.5
C8 C13 H13C 109.5
H13A C13 H13C 109.5
H13B C13 H13C 109.5
C10 C14 H14A 109.5
C10 C14 H14B 109.5
H14A C14 H14B 109.5
C10 C14 H14C 109.5
H14A C14 H14C 109.5
H14B C14 H14C 109.5
C12 C15 H15A 109.5
C12 C15 H15B 109.5
H15A C15 H15B 109.5
C12 C15 H15C 109.5
H15A C15 H15C 109.5
H15B C15 H15C 109.5
C21 C16 C17 120.1(8)
C21 C16 C2 121.1(7)
C17 C16 C2 118.5(7)
C18 C17 C16 118.6(8)
C18 C17 C22 121.1(8)
C16 C17 C22 120.2(8)
C19 C18 C17 121.8(9)
C19 C18 H18 119.1
C17 C18 H18 119.1
C18 C19 C20 118.4(10)
C18 C19 C23 120.5(10)
C20 C19 C23 121.1(11)
C19 C20 C21 120.7(10)
C19 C20 H20 119.6
C21 C20 H20 119.6
C16 C21 C20 120.3(9)
C16 C21 C24 121.0(9)
C20 C21 C24 118.6(9)
C17 C22 H22A 109.5
C17 C22 H22B 109.5
H22A C22 H22B 109.5
C17 C22 H22C 109.5
H22A C22 H22C 109.5
H22B C22 H22C 109.5
C19 C23 H23A 109.5
C19 C23 H23B 109.5
H23A C23 H23B 109.5
C19 C23 H23C 109.5
H23A C23 H23C 109.5
H23B C23 H23C 109.5
C21 C24 H24A 109.5
C21 C24 H24B 109.5
H24A C24 H24B 109.5
C21 C24 H24C 109.5
H24A C24 H24C 109.5
H24B C24 H24C 109.5
O2 C25 C26 119.9(6)
O2 C25 C30 120.6(6)
C26 C25 C30 119.4(6)
C25 C26 C27 119.7(6)
C25 C26 C40 123.0(6)
C27 C26 C40 117.3(6)
C28 C27 C26 121.7(7)
C28 C27 H27 119.1
C26 C27 H27 119.1
C27 C28 C29 118.4(7)
C27 C28 H28 120.8
C29 C28 H28 120.8
C28 C29 C30 122.2(6)
C28 C29 H29 118.9
C30 C29 H29 118.9
C29 C30 C25 118.5(6)
C29 C30 C31 115.3(7)
C25 C30 C31 126.1(7)
C36 C31 C32 120.9(10)
C36 C31 C30 119.7(9)
C32 C31 C30 119.2(9)
C33 C32 C31 118.4(8)
C33 C32 C37 120.3(8)
C31 C32 C37 121.1(8)
C34 C33 C32 121.9(9)
C34 C33 H33 119.1
C32 C33 H33 119.1
C35 C34 C33 118.6(7)
C35 C34 C38 120.9(7)
C33 C34 C38 120.5(8)
C34 C35 C36 121.5(7)
C34 C35 H35 119.2
C36 C35 H35 119.2
C31 C36 C35 118.7(8)
C31 C36 C39 122.4(8)
C35 C36 C39 118.9(7)
C32 C37 H37A 109.5
C32 C37 H37B 109.5
H37A C37 H37B 109.5
C32 C37 H37C 109.5
H37A C37 H37C 109.5
H37B C37 H37C 109.5
C34 C38 H38A 109.5
C34 C38 H38B 109.5
H38A C38 H38B 109.5
C34 C38 H38C 109.5
H38A C38 H38C 109.5
H38B C38 H38C 109.5
C36 C39 H39A 109.5
C36 C39 H39B 109.5
H39A C39 H39B 109.5
C36 C39 H39C 109.5
H39A C39 H39C 109.5
H39B C39 H39C 109.5
C45 C40 C41 120.8(8)
C45 C40 C26 120.3(7)
C41 C40 C26 118.5(7)
C40 C41 C42 118.5(8)
C40 C41 C46 120.6(8)
C42 C41 C46 120.9(8)
C43 C42 C41 120.8(9)
C43 C42 H42 119.6
C41 C42 H42 119.6
C42 C43 C44 119.8(11)
C42 C43 C47 119.8(10)
C44 C43 C47 120.4(12)
C43 C44 C45 120.9(10)
C43 C44 H44 119.5
C45 C44 H44 119.5
C40 C45 C44 119.2(9)
C40 C45 C48 121.6(9)
C44 C45 C48 119.2(9)
C41 C46 H46A 109.5
C41 C46 H46B 109.5
H46A C46 H46B 109.5
C41 C46 H46C 109.5
H46A C46 H46C 109.5
H46B C46 H46C 109.5
C43 C47 H47A 109.5
C43 C47 H47B 109.5
H47A C47 H47B 109.5
C43 C47 H47C 109.5
H47A C47 H47C 109.5
H47B C47 H47C 109.5
C45 C48 H48A 109.5
C45 C48 H48B 109.5
H48A C48 H48B 109.5
C45 C48 H48C 109.5
H48A C48 H48C 109.5
H48B C48 H48C 109.5
O3 C49 H49A 109.5
O3 C49 H49B 109.5
H49A C49 H49B 109.5
O3 C49 H49C 109.5
H49A C49 H49C 109.5
H49B C49 H49C 109.5
O3 C50 C51A 104.5(9)
O3 C50 C51B 110.9(10)
O3 C50 H50A 110.9
C51A C50 H50A 110.9
O3 C50 H50B 110.9
C51A C50 H50B 110.9
H50A C50 H50B 108.9
O4 C51A C50 103.0(11)
O4 C51A H51A 111.2
C50 C51A H51A 111.2
O4 C51A H51B 111.2
C50 C51A H51B 111.2
H51A C51A H51B 109.1
O4 C51B C50 94.3(13)
O4 C51B H51C 112.9
C50 C51B H51C 112.9
O4 C51B H51D 112.8
C50 C51B H51D 112.8
H51C C51B H51D 110.3
O4 C52 H52A 109.5
O4 C52 H52B 109.5
H52A C52 H52B 109.5
O4 C52 H52C 109.5
H52A C52 H52C 109.5
H52B C52 H52C 109.5
C61 C60 C65 120.1(10)
C61 C60 H60 120.0
C65 C60 H60 120.0
C62 C61 C60 121.0(9)
C62 C61 H61 119.5
C60 C61 H61 119.5
C61 C62 C63 119.4(8)
C61 C62 H62 120.3
C63 C62 H62 120.3
C64 C63 C62 119.9(8)
C64 C63 H63 120.0
C62 C63 H63 120.0
C65 C64 C63 121.0(9)
C65 C64 H64 119.5
C63 C64 H64 119.5
C64 C65 C60 118.5(10)
C64 C65 C66 120.8(10)
C60 C65 C66 120.6(9)
C65 C66 H66A 109.5
C65 C66 H66B 109.5
H66A C66 H66B 109.5
C65 C66 H66C 109.5
H66A C66 H66C 109.5
H66B C66 H66C 109.5
C1 O1 Th1 172.7(5)
C25 O2 Th1 172.4(5)
C49 O3 C50 109.7(8)
C49 O3 Th1 130.5(7)
C50 O3 Th1 119.9(6)
C51A O4 C52 114.6(9)
C51B O4 C52 100.3(9)
C51A O4 Th1 111.6(7)
C51B O4 Th1 127.7(8)
C52 O4 Th1 123.2(6)
O1 Th1 O2 158.51(16)
O1 Th1 O4 79.39(19)
O2 Th1 O4 79.20(18)
O1 Th1 O3 84.6(2)
O2 Th1 O3 84.3(2)
O4 Th1 O3 63.7(2)
O1 Th1 H01B 77.5(12)
O2 Th1 H01B 123.9(12)
O4 Th1 H01B 156.9(12)
O3 Th1 H01B 113.6(15)
O1 Th1 H07B 88.9(14)
O2 Th1 H07B 87.6(14)
O4 Th1 H07B 75.7(5)
O3 Th1 H07B 139.4(5)
H01B Th1 H07B 103.9(13)
O1 Th1 H02B 92.2(16)
O2 Th1 H02B 99.8(16)
O4 Th1 H02B 128.9(4)
O3 Th1 H02B 65.4(5)
H01B Th1 H02B 52.4(9)
H07B Th1 H02B 155.1(7)
O1 Th1 H03B 128.4(7)
O2 Th1 H03B 72.5(8)
O4 Th1 H03B 150.7(11)
O3 Th1 H03B 105.3(16)
H01B Th1 H03B 51.8(10)
H07B Th1 H03B 110.0(16)
H02B Th1 H03B 51.5(10)
O1 Th1 H06B 68.6(10)
O2 Th1 H06B 122.8(6)
O4 Th1 H06B 114.4(15)
O3 Th1 H06B 152.7(8)
H01B Th1 H06B 56.4(15)
H07B Th1 H06B 49.1(9)
H02B Th1 H06B 108.7(16)
H03B Th1 H06B 88(2)
O1 Th1 H05B 121.0(7)
O2 Th1 H05B 71.6(11)
O4 Th1 H05B 117.9(14)
O3 Th1 H05B 154.4(8)
H01B Th1 H05B 75(2)
H07B Th1 H05B 50.2(10)
H02B Th1 H05B 109.5(14)
H03B Th1 H05B 59.8(16)
H06B Th1 H05B 52.6(9)
H01B B1 H02B 99(2)
H01B B1 H03B 98(2)
H02B B1 H03B 99(2)
H01B B1 H04B 119(7)
H02B B1 H04B 106(6)
H03B B1 H04B 131(6)
H07B B2 H06B 99(2)
H07B B2 H08B 110(6)
H06B B2 H08B 117(6)
H07B B2 H05B 99(2)
H06B B2 H05B 99(2)
H08B B2 H05B 128(6)

loop_
_geom_bond_atom_site_label_1
_geom_bond_atom_site_label_2
_geom_bond_distance
C1 O1 1.365(8)
C1 C2 1.407(9)
C1 C6 1.416(9)
C2 C3 1.394(10)
C2 C16 1.491(9)
C3 C4 1.376(10)
C3 H3 0.9500
C4 C5 1.387(10)
C4 H4 0.9500
C5 C6 1.389(10)
C5 H5 0.9500
C6 C7 1.508(13)
C7 C8 1.391(12)
C7 C12 1.400(13)
C8 C9 1.406(14)
C8 C13 1.498(11)
C9 C10 1.388(14)
C9 H9 0.9500
C10 C11 1.377(11)
C10 C14 1.505(10)
C11 C12 1.398(11)
C11 H11 0.9500
C12 C15 1.510(11)
C13 H13A 0.9800
C13 H13B 0.9800
C13 H13C 0.9800
C14 H14A 0.9800
C14 H14B 0.9800
C14 H14C 0.9800
C15 H15A 0.9800
C15 H15B 0.9800
C15 H15C 0.9800
C16 C21 1.377(13)
C16 C17 1.407(11)
C17 C18 1.395(12)
C17 C22 1.495(12)
C18 C19 1.389(15)
C18 H18 0.9500
C19 C20 1.394(15)
C19 C23 1.499(15)
C20 C21 1.391(14)
C20 H20 0.9500
C21 C24 1.527(13)
C22 H22A 0.9800
C22 H22B 0.9800
C22 H22C 0.9800
C23 H23A 0.9800
C23 H23B 0.9800
C23 H23C 0.9800
C24 H24A 0.9800
C24 H24B 0.9800
C24 H24C 0.9800
C25 O2 1.362(8)
C25 C26 1.400(9)
C25 C30 1.420(9)
C26 C27 1.400(10)
C26 C40 1.492(9)
C27 C28 1.382(10)
C27 H27 0.9500
C28 C29 1.386(10)
C28 H28 0.9500
C29 C30 1.401(10)
C29 H29 0.9500
C30 C31 1.499(14)
C31 C36 1.385(14)
C31 C32 1.415(12)
C32 C33 1.391(14)
C32 C37 1.500(11)
C33 C34 1.390(14)
C33 H33 0.9500
C34 C35 1.385(11)
C34 C38 1.503(10)
C35 C36 1.408(10)
C35 H35 0.9500
C36 C39 1.509(11)
C37 H37A 0.9800
C37 H37B 0.9800
C37 H37C 0.9800
C38 H38A 0.9800
C38 H38B 0.9800
C38 H38C 0.9800
C39 H39A 0.9800
C39 H39B 0.9800
C39 H39C 0.9800
C40 C45 1.383(13)
C40 C41 1.401(11)
C41 C42 1.412(13)
C41 C46 1.495(12)
C42 C43 1.376(17)
C42 H42 0.9500
C43 C44 1.379(15)
C43 C47 1.523(16)
C44 C45 1.401(15)
C44 H44 0.9500
C45 C48 1.512(12)
C46 H46A 0.9800
C46 H46B 0.9800
C46 H46C 0.9800
C47 H47A 0.9800
C47 H47B 0.9800
C47 H47C 0.9800
C48 H48A 0.9800
C48 H48B 0.9800
C48 H48C 0.9800
C49 O3 1.433(13)
C49 H49A 0.9800
C49 H49B 0.9800
C49 H49C 0.9800
C50 O3 1.426(12)
C50 C51A 1.61(2)
C50 C51B 1.873(18)
C50 H50A 0.9900
C50 H50B 0.9900
C51A O4 1.433(16)
C51A H51A 0.9900
C51A H51B 0.9900
C51B O4 1.33(2)
C51B H51C 0.9900
C51B H51D 0.9900
C52 O4 1.448(13)
C52 H52A 0.9800
C52 H52B 0.9800
C52 H52C 0.9800
C60 C61 1.383(13)
C60 C65 1.408(13)
C60 H60 0.9500
C61 C62 1.370(16)
C61 H61 0.9500
C62 C63 1.399(12)
C62 H62 0.9500
C63 C64 1.384(11)
C63 H63 0.9500
C64 C65 1.382(15)
C64 H64 0.9500
C65 C66 1.507(13)
C66 H66A 0.9800
C66 H66B 0.9800
C66 H66C 0.9800
O1 Th1 2.190(4)
O2 Th1 2.191(5)
O3 Th1 2.553(7)
O4 Th1 2.507(5)
Th1 H01B 2.27(8)
Th1 H07B 2.50(8)
Th1 H02B 2.31(8)
Th1 H03B 2.33(8)
Th1 H06B 2.34(8)
Th1 H05B 2.21(7)
B1 H01B 1.330(13)
B1 H02B 1.323(13)
B1 H03B 1.327(13)
B1 H04B 1.15(10)
B2 H07B 1.327(13)
B2 H06B 1.326(13)
B2 H08B 1.12(10)
B2 H05B 1.329(13)

loop_
_geom_torsion_atom_site_label_1
_geom_torsion_atom_site_label_2
_geom_torsion_atom_site_label_3
_geom_torsion_atom_site_label_4
_geom_torsion
O1 C1 C2 C3 -179.3(6)
C6 C1 C2 C3 1.8(10)
O1 C1 C2 C16 1.7(10)
C6 C1 C2 C16 -177.1(6)
C1 C2 C3 C4 -2.2(11)
C16 C2 C3 C4 176.7(7)
C2 C3 C4 C5 1.3(13)
C3 C4 C5 C6 0.1(13)
C4 C5 C6 C1 -0.4(11)
C4 C5 C6 C7 178.7(8)
O1 C1 C6 C5 -179.4(6)
C2 C1 C6 C5 -0.5(10)
O1 C1 C6 C7 1.6(10)
C2 C1 C6 C7 -179.5(7)
C5 C6 C7 C8 -96.5(10)
C1 C6 C7 C8 82.5(11)
C5 C6 C7 C12 73.5(11)
C1 C6 C7 C12 -107.5(10)
C12 C7 C8 C9 0.9(13)
C6 C7 C8 C9 170.8(8)
C12 C7 C8 C13 -176.5(8)
C6 C7 C8 C13 -6.6(13)
C7 C8 C9 C10 -3.2(14)
C13 C8 C9 C10 174.2(8)
C8 C9 C10 C11 3.9(14)
C8 C9 C10 C14 -176.9(8)
C9 C10 C11 C12 -2.3(13)
C14 C10 C11 C12 178.5(8)
C10 C11 C12 C7 0.1(13)
C10 C11 C12 C15 -179.0(9)
C8 C7 C12 C11 0.6(14)
C6 C7 C12 C11 -169.4(8)
C8 C7 C12 C15 179.7(10)
C6 C7 C12 C15 9.7(15)
C3 C2 C16 C21 82.2(10)
C1 C2 C16 C21 -98.9(9)
C3 C2 C16 C17 -91.6(9)
C1 C2 C16 C17 87.3(9)
C21 C16 C17 C18 -0.1(13)
C2 C16 C17 C18 173.8(7)
C21 C16 C17 C22 -177.3(8)
C2 C16 C17 C22 -3.5(11)
C16 C17 C18 C19 -0.2(14)
C22 C17 C18 C19 177.0(10)
C17 C18 C19 C20 -0.8(16)
C17 C18 C19 C23 179.4(10)
C18 C19 C20 C21 2.1(17)
C23 C19 C20 C21 -178.1(11)
C17 C16 C21 C20 1.4(14)
C2 C16 C21 C20 -172.2(8)
C17 C16 C21 C24 -178.5(8)
C2 C16 C21 C24 7.8(13)
C19 C20 C21 C16 -2.5(16)
C19 C20 C21 C24 177.5(10)
O2 C25 C26 C27 179.9(6)
C30 C25 C26 C27 -1.2(10)
O2 C25 C26 C40 -2.1(10)
C30 C25 C26 C40 176.8(6)
C25 C26 C27 C28 0.6(12)
C40 C26 C27 C28 -177.5(7)
C26 C27 C28 C29 0.5(13)
C27 C28 C29 C30 -0.8(12)
C28 C29 C30 C25 0.2(11)
C28 C29 C30 C31 -178.8(8)
O2 C25 C30 C29 179.7(6)
C26 C25 C30 C29 0.9(10)
O2 C25 C30 C31 -1.5(11)
C26 C25 C30 C31 179.7(7)
C29 C30 C31 C36 -75.9(11)
C25 C30 C31 C36 105.3(11)
C29 C30 C31 C32 98.5(11)
C25 C30 C31 C32 -80.3(11)
C36 C31 C32 C33 3.2(14)
C30 C31 C32 C33 -171.1(9)
C36 C31 C32 C37 177.2(9)
C30 C31 C32 C37 2.9(14)
C31 C32 C33 C34 -0.9(15)
C37 C32 C33 C34 -174.9(9)
C32 C33 C34 C35 -1.0(15)
C32 C33 C34 C38 178.5(9)
C33 C34 C35 C36 0.7(13)
C38 C34 C35 C36 -178.8(8)
C32 C31 C36 C35 -3.5(15)
C30 C31 C36 C35 170.8(8)
C32 C31 C36 C39 178.5(10)
C30 C31 C36 C39 -7.2(16)
C34 C35 C36 C31 1.5(13)
C34 C35 C36 C39 179.6(9)
C25 C26 C40 C45 99.6(9)
C27 C26 C40 C45 -82.4(9)
C25 C26 C40 C41 -87.2(9)
C27 C26 C40 C41 90.8(9)
C45 C40 C41 C42 -2.0(12)
C26 C40 C41 C42 -175.2(7)
C45 C40 C41 C46 177.4(8)
C26 C40 C41 C46 4.3(11)
C40 C41 C42 C43 2.6(13)
C46 C41 C42 C43 -176.9(9)
C41 C42 C43 C44 -2.2(17)
C41 C42 C43 C47 -179.5(10)
C42 C43 C44 C45 1.3(17)
C47 C43 C44 C45 178.6(11)
C41 C40 C45 C44 1.2(13)
C26 C40 C45 C44 174.2(8)
C41 C40 C45 C48 178.5(8)
C26 C40 C45 C48 -8.4(13)
C43 C44 C45 C40 -0.8(15)
C43 C44 C45 C48 -178.2(10)
O3 C50 C51A O4 -59.9(12)
C51B C50 C51A O4 45.4(11)
O3 C50 C51B O4 43.6(13)
C51A C50 C51B O4 -48.4(11)
C65 C60 C61 C62 -0.5(16)
C60 C61 C62 C63 1.0(14)
C61 C62 C63 C64 -0.9(12)
C62 C63 C64 C65 0.3(12)
C63 C64 C65 C60 0.2(12)
C63 C64 C65 C66 -179.9(8)
C61 C60 C65 C64 -0.1(15)
C61 C60 C65 C66 180.0(7)
C51A C50 O3 C49 -148.4(10)
C51B C50 O3 C49 158.2(10)
C51A C50 O3 Th1 30.5(12)
C51B C50 O3 Th1 -22.9(13)
C50 C51A O4 C51B -58.1(11)
C50 C51A O4 C52 -149.0(9)
C50 C51A O4 Th1 65.0(10)
C50 C51B O4 C51A 45.3(10)
C50 C51B O4 C52 157.7(8)
C50 C51B O4 Th1 -54.5(14)
